data_7125202
loop_
_publ_author_name
'Miyano, Tetsuya'
'Sakai, Tatsuya'
'Hisaki, Ichiro'
'Ichida, Hideki'
'Kanematsu, Yasuo'
'Tohnai, Norimitsu'

_publ_section_title
;
 Hierarchical construction of SHG-active polar crystals by using
 multi-component crystals.
;
_journal_issue 94
_journal_name_full 'Chemical communications (Cambridge, England)'
_journal_page_first 13710
_journal_page_last 13713
_journal_paper_doi 10.1039/c6cc07544d
_journal_volume 52
_journal_year 2016
_chemical_formula_moiety 'C12 H11 N3 O3 S'
_chemical_formula_sum 'C12 H11 N3 O3 S'
_chemical_formula_weight 277.30
_chemical_name_systematic '(E)-4-((4-aminophenyl)diazenyl)benzenesulfonic acid'
_space_group_crystal_system triclinic
_space_group_IT_number 2
_space_group_name_Hall '-P 1'
_space_group_name_H-M_alt 'P -1'
_atom_sites_solution_hydrogens geom
_atom_sites_solution_primary direct
_atom_sites_solution_secondary difmap
_audit_update_record
;
2016-09-14 deposited with the CCDC.
2016-10-25 downloaded from the CCDC.
;
_cell_angle_alpha 94.785(3)
_cell_angle_beta 94.970(3)
_cell_angle_gamma 95.755(4)
_cell_formula_units_Z 2
_cell_length_a 5.8245(3)
_cell_length_b 7.5038(4)
_cell_length_c 13.8162(4)
_cell_measurement_reflns_used 3423
_cell_measurement_temperature 213
_cell_measurement_theta_max 76.57
_cell_measurement_theta_min 5.93
_cell_volume 595.96(5)
_computing_cell_refinement 'CrysAlisPro 1.171.39.5a (Rigaku OD, 2015)'
_computing_data_collection 'CrysAlisPro 1.171.39.5a (Rigaku OD, 2015)'
_computing_data_reduction 'CrysAlisPro 1.171.39.5a (Rigaku OD, 2015)'
_computing_molecular_graphics 'CrystalStructure 4.2'
_computing_publication_material 'CrystalStructure 4.2 (Rigaku, 2015)'
_computing_structure_refinement 'SHELXL Version 2014/7 (Sheldrick, 2008)'
_computing_structure_solution 'SHELXT Version 2014/5 (Sheldrick, 2014)'
_diffrn_ambient_temperature 213
_diffrn_detector_area_resol_mean 5.811
_diffrn_measured_fraction_theta_full 0.995
_diffrn_measured_fraction_theta_max 0.950
_diffrn_measurement_device_type 'Rigaku XtaLAB P200'
_diffrn_measurement_method \w
_diffrn_radiation_type 'Cu K\a'
_diffrn_radiation_wavelength 1.54187
_diffrn_reflns_av_R_equivalents 0.0265
_diffrn_reflns_Laue_measured_fraction_full 0.995
_diffrn_reflns_Laue_measured_fraction_max 0.950
_diffrn_reflns_limit_h_max 7
_diffrn_reflns_limit_h_min -7
_diffrn_reflns_limit_k_max 8
_diffrn_reflns_limit_k_min -9
_diffrn_reflns_limit_l_max 10
_diffrn_reflns_limit_l_min -17
_diffrn_reflns_number 5827
_diffrn_reflns_point_group_measured_fraction_full 0.995
_diffrn_reflns_point_group_measured_fraction_max 0.950
_diffrn_reflns_theta_full 67.687
_diffrn_reflns_theta_max 77.288
_diffrn_reflns_theta_min 5.953
_diffrn_standards_number 0
_exptl_absorpt_coefficient_mu 2.513
_exptl_absorpt_correction_T_max 0.904
_exptl_absorpt_correction_T_min 0.829
_exptl_absorpt_correction_type multi-scan
_exptl_absorpt_process_details
;
CrysAlisPro 1.171.39.5a (Rigaku Oxford Diffraction, 2015)
Empirical absorption correction using spherical harmonics,
 implemented in SCALE3 ABSPACK scaling algorithm.
;
_exptl_crystal_colour red
_exptl_crystal_density_diffrn 1.545
_exptl_crystal_density_method 'not measured'
_exptl_crystal_description column
_exptl_crystal_F_000 288.00
_exptl_crystal_recrystallization_method 'Re-crystallisation from solvent: water'
_exptl_crystal_size_max 0.060
_exptl_crystal_size_mid 0.050
_exptl_crystal_size_min 0.040
_refine_diff_density_max 0.87
_refine_diff_density_min -0.67
_refine_ls_extinction_method none
_refine_ls_goodness_of_fit_ref 1.072
_refine_ls_hydrogen_treatment constr
_refine_ls_number_parameters 173
_refine_ls_number_reflns 2411
_refine_ls_number_restraints 0
_refine_ls_R_factor_all 0.0615
_refine_ls_R_factor_gt 0.0560
_refine_ls_shift/su_max 0.000
_refine_ls_structure_factor_coef Fsqd
_refine_ls_weighting_details 'w = 1/[\s^2^(Fo^2^)+(0.0741P)^2^+0.5909P] where P=(Fo^2^+2Fc^2^)/3'
_refine_ls_weighting_scheme calc
_refine_ls_wR_factor_gt 0.1506
_refine_ls_wR_factor_ref 0.1549
_reflns_Friedel_coverage 0.000
_reflns_number_gt 2110
_reflns_number_total 2411
_reflns_threshold_expression F^2^>2.0\s(F^2^)
_cod_data_source_file c6cc07544d2.cif
_cod_data_source_block AAS
_cod_database_code 7125202

loop_
_space_group_symop_id
_space_group_symop_operation_xyz
1 +X,+Y,+Z
2 -X,-Y,-Z

loop_
_atom_site_label
_atom_site_type_symbol
_atom_site_fract_x
_atom_site_fract_y
_atom_site_fract_z
_atom_site_U_iso_or_equiv
_atom_site_adp_type
_atom_site_occupancy
_atom_site_site_symmetry_order
_atom_site_calc_flag
_atom_site_refinement_flags_posn
_atom_site_refinement_flags_adp
S1 S 0.16970(12) 0.71608(9) 0.89654(4) 0.0363(2) Uani 1 1 d . .
O1 O 0.0754(6) 0.8819(3) 0.9212(2) 0.0855(11) Uani 1 1 d . .
O2 O -0.0073(4) 0.5657(2) 0.89389(14) 0.0419(5) Uani 1 1 d . .
O3 O 0.3758(5) 0.6803(5) 0.95411(17) 0.0852(10) Uani 1 1 d . .
N1 N 0.4021(4) 0.7351(3) 0.48607(15) 0.0361(5) Uani 1 1 d . .
N2 N 0.6059(4) 0.7815(3) 0.46980(15) 0.0343(5) Uani 1 1 d . .
N3 N 0.7813(4) 0.7499(3) 0.07373(14) 0.0300(5) Uani 1 1 d . .
H3A H 0.6478 0.7316 0.0345 0.036 Uiso 1 1 calc R U
H3B H 0.8665 0.6583 0.0618 0.036 Uiso 1 1 calc R U
H3C H 0.8611 0.8537 0.0621 0.036 Uiso 1 1 calc R U
C1 C 0.2500(4) 0.7258(3) 0.77612(17) 0.0290(5) Uani 1 1 d . .
C2 C 0.0854(5) 0.6652(3) 0.69925(18) 0.0327(5) Uani 1 1 d . .
H2 H -0.0640 0.6182 0.7114 0.039 Uiso 1 1 calc R U
C3 C 0.1413(5) 0.6741(4) 0.60438(19) 0.0345(6) Uani 1 1 d . .
H3 H 0.0288 0.6355 0.5519 0.041 Uiso 1 1 calc R U
C4 C 0.3629(4) 0.7398(3) 0.58659(17) 0.0310(5) Uani 1 1 d . .
C5 C 0.5288(4) 0.8040(3) 0.66414(18) 0.0327(5) Uani 1 1 d . .
H5 H 0.6776 0.8521 0.6518 0.039 Uiso 1 1 calc R U
C6 C 0.4726(4) 0.7964(3) 0.75907(18) 0.0327(5) Uani 1 1 d . .
H6 H 0.5833 0.8383 0.8117 0.039 Uiso 1 1 calc R U
C7 C 0.6389(4) 0.7710(3) 0.36790(17) 0.0299(5) Uani 1 1 d . .
C8 C 0.4694(5) 0.6949(3) 0.29476(18) 0.0324(5) Uani 1 1 d . .
H8 H 0.3238 0.6476 0.3112 0.039 Uiso 1 1 calc R U
C9 C 0.5150(4) 0.6887(3) 0.19795(18) 0.0314(5) Uani 1 1 d . .
H9 H 0.4016 0.6370 0.1483 0.038 Uiso 1 1 calc R U
C10 C 0.7301(4) 0.7599(3) 0.17557(16) 0.0272(5) Uani 1 1 d . .
C11 C 0.9004(4) 0.8353(3) 0.24747(18) 0.0320(5) Uani 1 1 d . .
H11 H 1.0454 0.8834 0.2308 0.038 Uiso 1 1 calc R U
C12 C 0.8550(5) 0.8392(3) 0.34443(18) 0.0328(5) Uani 1 1 d . .
H12 H 0.9703 0.8878 0.3940 0.039 Uiso 1 1 calc R U

loop_
_atom_site_aniso_label
_atom_site_aniso_U_11
_atom_site_aniso_U_22
_atom_site_aniso_U_33
_atom_site_aniso_U_23
_atom_site_aniso_U_13
_atom_site_aniso_U_12
S1 0.0476(4) 0.0376(4) 0.0248(3) 0.0035(2) 0.0147(3) -0.0008(3)
O1 0.166(3) 0.0244(11) 0.0785(17) 0.0018(10) 0.0914(19) 0.0029(13)
O2 0.0573(12) 0.0323(10) 0.0395(10) 0.0104(8) 0.0214(9) 0.0017(8)
O3 0.0543(15) 0.165(3) 0.0328(12) 0.0255(15) 0.0015(11) -0.0176(17)
N1 0.0419(12) 0.0422(13) 0.0257(11) 0.0047(9) 0.0104(9) 0.0051(9)
N2 0.0412(12) 0.0382(12) 0.0250(11) 0.0055(8) 0.0088(9) 0.0047(9)
N3 0.0408(11) 0.0259(10) 0.0243(10) 0.0036(7) 0.0104(8) 0.0011(8)
C1 0.0380(13) 0.0248(11) 0.0257(11) 0.0036(9) 0.0095(9) 0.0043(9)
C2 0.0361(13) 0.0314(13) 0.0313(12) 0.0036(10) 0.0104(10) 0.0008(10)
C3 0.0368(13) 0.0375(14) 0.0284(12) -0.0005(10) 0.0048(10) 0.0014(10)
C4 0.0399(13) 0.0295(12) 0.0248(12) 0.0034(9) 0.0088(10) 0.0044(10)
C5 0.0337(12) 0.0369(13) 0.0292(12) 0.0069(10) 0.0100(10) 0.0022(10)
C6 0.0345(13) 0.0375(13) 0.0263(12) 0.0045(10) 0.0061(10) 0.0017(10)
C7 0.0394(13) 0.0278(12) 0.0240(12) 0.0044(9) 0.0078(10) 0.0051(10)
C8 0.0374(13) 0.0309(12) 0.0298(12) 0.0037(9) 0.0112(10) -0.0005(10)
C9 0.0375(13) 0.0296(12) 0.0269(12) 0.0020(9) 0.0074(10) -0.0001(10)
C10 0.0377(12) 0.0223(11) 0.0232(11) 0.0052(8) 0.0089(9) 0.0037(9)
C11 0.0347(12) 0.0315(13) 0.0305(12) 0.0059(9) 0.0078(10) 0.0011(10)
C12 0.0362(13) 0.0353(13) 0.0271(12) 0.0049(10) 0.0032(10) 0.0025(10)

loop_
_atom_type_symbol
_atom_type_description
_atom_type_scat_dispersion_real
_atom_type_scat_dispersion_imag
_atom_type_scat_source
C C 0.0181 0.0091
;
International Tables for Crystallography
(Vol. C, Tables 4.2.6.8 and 6.1.1.4)
;
H H 0.0000 0.0000
;
International Tables for Crystallography
(Vol. C, Table 6.1.1.4)
;
N N 0.0311 0.0180
;
International Tables for Crystallography
(Vol. C, Tables 4.2.6.8 and 6.1.1.4)
;
O O 0.0492 0.0322
;
International Tables for Crystallography
(Vol. C, Tables 4.2.6.8 and 6.1.1.4)
;
S S 0.3331 0.5567
;
International Tables for Crystallography
(Vol. C, Tables 4.2.6.8 and 6.1.1.4)
;

loop_
_geom_angle_atom_site_label_1
_geom_angle_atom_site_label_2
_geom_angle_atom_site_label_3
_geom_angle
O1 S1 O3 117.6(2)
O1 S1 O2 110.25(15)
O3 S1 O2 109.79(16)
O1 S1 C1 106.21(13)
O3 S1 C1 105.40(14)
O2 S1 C1 106.93(11)
N2 N1 C4 115.1(2)
N1 N2 C7 113.3(2)
C10 N3 H3A 109.5
C10 N3 H3B 109.5
H3A N3 H3B 109.5
C10 N3 H3C 109.5
H3A N3 H3C 109.5
H3B N3 H3C 109.5
C2 C1 C6 120.7(2)
C2 C1 S1 118.33(19)
C6 C1 S1 120.96(19)
C1 C2 C3 119.7(2)
C1 C2 H2 120.1
C3 C2 H2 120.1
C2 C3 C4 120.1(2)
C2 C3 H3 120.0
C4 C3 H3 120.0
C3 C4 C5 120.3(2)
C3 C4 N1 114.8(2)
C5 C4 N1 124.8(2)
C6 C5 C4 119.6(2)
C6 C5 H5 120.2
C4 C5 H5 120.2
C5 C6 C1 119.5(2)
C5 C6 H6 120.3
C1 C6 H6 120.3
C12 C7 C8 120.3(2)
C12 C7 N2 116.1(2)
C8 C7 N2 123.5(2)
C9 C8 C7 120.1(2)
C9 C8 H8 119.9
C7 C8 H8 119.9
C10 C9 C8 118.9(2)
C10 C9 H9 120.6
C8 C9 H9 120.6
C9 C10 C11 121.6(2)
C9 C10 N3 119.1(2)
C11 C10 N3 119.2(2)
C10 C11 C12 119.3(2)
C10 C11 H11 120.3
C12 C11 H11 120.3
C7 C12 C11 119.7(2)
C7 C12 H12 120.1
C11 C12 H12 120.1

loop_
_geom_bond_atom_site_label_1
_geom_bond_atom_site_label_2
_geom_bond_distance
S1 O1 1.437(2)
S1 O3 1.442(3)
S1 O2 1.446(2)
S1 C1 1.772(2)
N1 N2 1.247(3)
N1 C4 1.425(3)
N2 C7 1.434(3)
N3 C10 1.461(3)
N3 H3A 0.9000
N3 H3B 0.9000
N3 H3C 0.9000
C1 C2 1.382(4)
C1 C6 1.398(3)
C2 C3 1.383(3)
C2 H2 0.9400
C3 C4 1.384(3)
C3 H3 0.9400
C4 C5 1.398(4)
C5 C6 1.383(3)
C5 H5 0.9400
C6 H6 0.9400
C7 C12 1.386(3)
C7 C8 1.393(4)
C8 C9 1.384(3)
C8 H8 0.9400
C9 C10 1.383(3)
C9 H9 0.9400
C10 C11 1.383(3)
C11 C12 1.386(3)
C11 H11 0.9400
C12 H12 0.9400

loop_
_geom_hbond_atom_site_label_D
_geom_hbond_atom_site_label_H
_geom_hbond_atom_site_label_A
_geom_hbond_site_symmetry_A
_geom_hbond_distance_DA
_geom_hbond_distance_DH
_geom_hbond_distance_HA
_geom_hbond_angle_DHA
_geom_hbond_publ_flag
N3 H3A O3 1_554 2.741(3) 0.900 1.842 176.7 no
N3 H3B O2 2_666 2.871(3) 0.900 2.057 149.8 no
N3 H3C O1 1_654 2.998(4) 0.900 2.414 122.8 no
N3 H3C O1 2_676 2.798(3) 0.900 1.972 152.0 no

loop_
_geom_torsion_atom_site_label_1
_geom_torsion_atom_site_label_2
_geom_torsion_atom_site_label_3
_geom_torsion_atom_site_label_4
_geom_torsion
C4 N1 N2 C7 178.7(2)
O1 S1 C1 C2 -88.0(2)
O3 S1 C1 C2 146.5(2)
O2 S1 C1 C2 29.7(2)
O1 S1 C1 C6 90.6(3)
O3 S1 C1 C6 -34.8(3)
O2 S1 C1 C6 -151.6(2)
C6 C1 C2 C3 0.1(4)
S1 C1 C2 C3 178.80(19)
C1 C2 C3 C4 1.4(4)
C2 C3 C4 C5 -2.5(4)
C2 C3 C4 N1 177.4(2)
N2 N1 C4 C3 -174.9(2)
N2 N1 C4 C5 5.0(4)
C3 C4 C5 C6 2.0(4)
N1 C4 C5 C6 -177.9(2)
C4 C5 C6 C1 -0.5(4)
C2 C1 C6 C5 -0.6(4)
S1 C1 C6 C5 -179.20(19)
N1 N2 C7 C12 173.2(2)
N1 N2 C7 C8 -7.9(4)
C12 C7 C8 C9 -0.7(4)
N2 C7 C8 C9 -179.6(2)
C7 C8 C9 C10 -0.3(4)
C8 C9 C10 C11 0.6(4)
C8 C9 C10 N3 178.5(2)
C9 C10 C11 C12 0.2(4)
N3 C10 C11 C12 -177.7(2)
C8 C7 C12 C11 1.5(4)
N2 C7 C12 C11 -179.5(2)
C10 C11 C12 C7 -1.3(4)
